data_2104548
loop_
_publ_author_name
'Marsh, Richard E.'

_publ_section_title
;
 Space groups <i>P</i>1 and <i>Cc</i>: how are they doing?
;
_journal_coeditor_code BK5088
_journal_issue 6
_journal_name_full 'Acta Crystallographica Section B'
_journal_page_first 782
_journal_page_last 783
_journal_paper_doi 10.1107/S0108768109046448
_journal_volume 65
_journal_year 2009
_chemical_formula_sum 'C10 H8 F6 O4 Pt'
_chemical_formula_weight 501.24
_chemical_name_systematic
;
trans-bis(1,1,1-Triflouro-2,4-pentadionato)platinum(ii)
;
_space_group_IT_number 2
_symmetry_cell_setting triclinic
_symmetry_space_group_name_Hall '-P 1'
_symmetry_space_group_name_H-M 'P -1'
_cell_angle_alpha 80.439
_cell_angle_beta 75.416
_cell_angle_gamma 72.802
_cell_formula_units_Z 1
_cell_length_a 4.8969
_cell_length_b 8.0055
_cell_length_c 9.001
_cell_measurement_temperature 245
_cell_volume 324.614
_diffrn_radiation_monochromator graphite
_diffrn_radiation_type CuK\a
_diffrn_radiation_wavelength 1.5418
_exptl_crystal_density_diffrn 2.564
_exptl_crystal_F_000 232
_cod_data_source_file bk5088.cif
_cod_data_source_block DIDTIU
_cod_original_cell_volume 324.6
_cod_original_sg_symbol_H-M P-1
_cod_database_code 2104548

loop_
_symmetry_equiv_pos_as_xyz
'x, y, z'
'-x, -y, -z'

loop_
_atom_site_label
_atom_site_type_symbol
_atom_site_fract_x
_atom_site_fract_y
_atom_site_fract_z
_atom_site_occupancy
Pt1 Pt 0.5 0.5 0.5 1
O1 O 0.656 0.664 0.336 1
O2 O 0.850 0.295 0.454 1
C1 C 0.908 0.611 0.244 1
C2 C 1.104 0.447 0.243 1
C3 C 1.068 0.298 0.348 1
C4 C 0.982 0.760 0.126 1
C5 C 1.304 0.132 0.334 1
F1 F 1.000 0.888 0.194 1
F2 F 0.772 0.830 0.048 1
F3 F 1.226 0.708 0.023 1

loop_
_geom_angle_atom_site_label_1
_geom_angle_atom_site_label_2
_geom_angle_atom_site_label_3
_geom_angle
_geom_angle_site_symmetry_1
_geom_angle_site_symmetry_2
_geom_angle_site_symmetry_3
_geom_angle_publ_flag
O1 Pt1 O2 95.01 . . . yes
O1 Pt1 O1 180.00 . . 2_666 yes
O1 Pt1 O2 84.99 . . 2_666 yes
O1 Pt1 O2 84.99 2_666 . . yes
O2 Pt1 O2 180.00 . . 2_666 yes
O1 Pt1 O2 95.01 2_666 . 2_666 yes
Pt1 O1 C1 120.57 . . . yes
Pt1 O2 C3 124.65 . . . yes
O1 C1 C2 129.13 . . . yes
O1 C1 C4 111.23 . . . yes
C2 C1 C4 119.63 . . . no
C1 C2 C3 125.76 . . . no
O2 C3 C2 124.82 . . . yes
O2 C3 C5 116.09 . . . yes
C2 C3 C5 119.08 . . . no
F1 C4 F2 106.01 . . . yes
F1 C4 F3 109.39 . . . yes
F1 C4 C1 111.04 . . . yes
F2 C4 F3 106.48 . . . yes
F2 C4 C1 110.63 . . . yes
F3 C4 C1 112.96 . . . yes

loop_
_geom_bond_atom_site_label_1
_geom_bond_atom_site_label_2
_geom_bond_distance
_geom_bond_site_symmetry_1
_geom_bond_site_symmetry_2
_geom_bond_publ_flag
Pt1 O1 1.9667 . . yes
Pt1 O2 2.0018 . . yes
Pt1 O1 1.9667 . 2_666 yes
Pt1 O2 2.0018 . 2_666 yes
F1 C4 1.3120 . . yes
F2 C4 1.3254 . . yes
F3 C4 1.3178 . . yes
O1 C1 1.2965 . . yes
O2 C3 1.2430 . . yes
C1 C2 1.3782 . . no
C1 C4 1.5242 . . no
C2 C3 1.4188 . . no
C3 C5 1.4804 . . no
